data_2213061
loop_
_publ_author_name
'Ming-Qiang Wu'
'Yun-Qian Zhang'
'Xin Xiao'
'Sai-Feng Xue'
'Zhu Tao'

_publ_section_title
;
 2,2'-[3,3'-Dimethylbiphenyl-4,4'-diylbis(iminomethylene)]dipyridinium
 dichloride tetrahydrate
;
_journal_coeditor_code XU2204
_journal_issue 4
_journal_name_full 'Acta Crystallographica Section E'
_journal_page_first o1846
_journal_page_last o1847
_journal_paper_doi 10.1107/S1600536807011774
_journal_volume 63
_journal_year 2007
_chemical_formula_iupac 'C26 H28 N4 2+, 2Cl -, 4H2 O'
_chemical_formula_moiety 'C26 H28 N4 2+, 2(Cl -), 4(H2 O)'
_chemical_formula_sum 'C26 H36 Cl2 N4 O4'
_chemical_formula_weight 539.49
_chemical_name_systematic
;
2,2'-[3,3'-Dimethylbiphenyl-4,4'-diylbis(iminomethylene)]dipyridinium
dichloride tetrahydrate
;
_space_group_IT_number 15
_symmetry_cell_setting monoclinic
_symmetry_space_group_name_Hall '-C 2yc'
_symmetry_space_group_name_H-M 'C 1 2/c 1'
_atom_sites_solution_hydrogens geom
_atom_sites_solution_primary direct
_atom_sites_solution_secondary difmap
_audit_creation_method SHELXL-97
_cell_angle_alpha 90.00
_cell_angle_beta 99.087(8)
_cell_angle_gamma 90.00
_cell_formula_units_Z 4
_cell_length_a 16.9526(18)
_cell_length_b 13.5920(14)
_cell_length_c 12.3297(18)
_cell_measurement_reflns_used 3113
_cell_measurement_temperature 294(2)
_cell_measurement_theta_max 25.0
_cell_measurement_theta_min 1.9
_cell_volume 2805.4(6)
_computing_cell_refinement 'SAINT (Bruker, 2002)'
_computing_data_collection 'SMART (Bruker, 2002)'
_computing_data_reduction SAINT
_computing_molecular_graphics 'ORTEP-3 for Windows (Farrugia, 1997)'
_computing_publication_material 'WinGX (Farrugia, 1999)'
_computing_structure_refinement 'SHELXL97 (Sheldrick, 1997)'
_computing_structure_solution 'SHELXS97 (Sheldrick, 1997)'
_diffrn_ambient_temperature 294(2)
_diffrn_measured_fraction_theta_full 1.00
_diffrn_measured_fraction_theta_max 1.00
_diffrn_measurement_device_type 'Bruker CCD area-detector'
_diffrn_measurement_method '\f and \w'
_diffrn_radiation_monochromator graphite
_diffrn_radiation_source 'fine-focus sealed tube'
_diffrn_radiation_type MoK\a
_diffrn_radiation_wavelength 0.71073
_diffrn_reflns_av_R_equivalents 0.034
_diffrn_reflns_av_sigmaI/netI 0.022
_diffrn_reflns_limit_h_max 20
_diffrn_reflns_limit_h_min -19
_diffrn_reflns_limit_k_max 16
_diffrn_reflns_limit_k_min -16
_diffrn_reflns_limit_l_max 14
_diffrn_reflns_limit_l_min -14
_diffrn_reflns_number 14917
_diffrn_reflns_theta_full 25.2
_diffrn_reflns_theta_max 25.2
_diffrn_reflns_theta_min 1.9
_diffrn_standards_interval_count 0
_diffrn_standards_interval_time 0
_diffrn_standards_number 0
_exptl_absorpt_coefficient_mu 0.269
_exptl_absorpt_correction_T_max 0.961
_exptl_absorpt_correction_T_min 0.921
_exptl_absorpt_correction_type multi-scan
_exptl_absorpt_process_details '(SADABS; Sheldrick, 2002)'
_exptl_crystal_colour 'light yellow'
_exptl_crystal_density_diffrn 1.277
_exptl_crystal_density_method 'not measured'
_exptl_crystal_description prism
_exptl_crystal_F_000 1144
_exptl_crystal_size_max 0.23
_exptl_crystal_size_mid 0.18
_exptl_crystal_size_min 0.15
_refine_diff_density_max 0.29
_refine_diff_density_min -0.24
_refine_ls_extinction_method none
_refine_ls_goodness_of_fit_ref 1.077
_refine_ls_hydrogen_treatment constr
_refine_ls_matrix_type full
_refine_ls_number_parameters 165
_refine_ls_number_reflns 2515
_refine_ls_number_restraints 0
_refine_ls_restrained_S_all 1.077
_refine_ls_R_factor_all 0.051
_refine_ls_R_factor_gt 0.041
_refine_ls_shift/su_max 0.000
_refine_ls_shift/su_mean 0.000
_refine_ls_structure_factor_coef Fsqd
_refine_ls_weighting_details 'calc w=1/[\s^2^(Fo^2^)+(0.0634P)^2^+1.0651P] where P=(Fo^2^+2Fc^2^)/3'
_refine_ls_weighting_scheme calc
_refine_ls_wR_factor_gt 0.113
_refine_ls_wR_factor_ref 0.120
_reflns_number_gt 2011
_reflns_number_total 2515
_reflns_threshold_expression I>2\s(I)
_cod_data_source_file xu2204.cif
_cod_data_source_block I
_cod_original_sg_symbol_H-M 'C 2/c'
_cod_database_code 2213061
_cod_database_fobs_code 2213061

loop_
_symmetry_equiv_pos_as_xyz
'x, y, z'
'-x, y, -z+1/2'
'x+1/2, y+1/2, z'
'-x+1/2, y+1/2, -z+1/2'
'-x, -y, -z'
'x, -y, z-1/2'
'-x+1/2, -y+1/2, -z'
'x+1/2, -y+1/2, z-1/2'

loop_
_atom_site_type_symbol
_atom_site_label
_atom_site_fract_x
_atom_site_fract_y
_atom_site_fract_z
_atom_site_U_iso_or_equiv
_atom_site_adp_type
_atom_site_calc_flag
_atom_site_refinement_flags
_atom_site_occupancy
Cl Cl1 0.5000 0.50789(6) 0.2500 0.0706(3) Uani d S 1
Cl Cl2 0.0000 0.36762(5) 0.2500 0.0697(3) Uani d S 1
N N1 0.15605(10) 0.52981(12) 0.27565(12) 0.0570(4) Uani d . 1
H H1A 0.1056 0.5190 0.2702 0.068 Uiso calc R 1
N N2 0.30775(10) 0.54721(13) 0.51192(13) 0.0573(4) Uani d . 1
H H2 0.3414 0.5098 0.4865 0.069 Uiso calc R 1
O O1W 0.41379(9) 0.42469(12) 0.43758(13) 0.0763(5) Uani d . 1
H H1E 0.4479 0.4486 0.3923 0.092 Uiso d R 1
H H1F 0.4428 0.3853 0.4745 0.092 Uiso d R 1
O O2W 0.52903(11) 0.31458(12) 0.59388(14) 0.0805(5) Uani d . 1
H H2E 0.5266 0.3602 0.6460 0.097 Uiso d R 1
H H2F 0.5132 0.2645 0.6280 0.097 Uiso d R 1
C C1 0.15665(10) 0.69236(12) 0.03840(13) 0.0394(4) Uani d . 1
H H1 0.1198 0.7177 -0.0187 0.047 Uiso calc R 1
C C2 0.23665(9) 0.71838(11) 0.04299(12) 0.0349(4) Uani d . 1
C C3 0.28902(11) 0.68093(13) 0.13193(14) 0.0460(4) Uani d . 1
H H3 0.3429 0.6975 0.1398 0.055 Uiso calc R 1
C C4 0.26312(11) 0.61987(14) 0.20868(14) 0.0478(4) Uani d . 1
H H4 0.2999 0.5967 0.2671 0.057 Uiso calc R 1
C C5 0.18348(10) 0.59230(12) 0.20065(13) 0.0417(4) Uani d . 1
C C6 0.12875(10) 0.63131(12) 0.11333(13) 0.0428(4) Uani d . 1
C C7 0.04124(12) 0.6071(2) 0.10085(18) 0.0742(7) Uani d . 1
H H7A 0.0345 0.5370 0.1029 0.111 Uiso calc R 1
H H7B 0.0145 0.6321 0.0319 0.111 Uiso calc R 1
H H7C 0.0188 0.6367 0.1598 0.111 Uiso calc R 1
C C8 0.20971(13) 0.48277(14) 0.36212(15) 0.0564(5) Uani d . 1
H H8A 0.2577 0.4630 0.3342 0.068 Uiso calc R 1
H H8B 0.1845 0.4239 0.3851 0.068 Uiso calc R 1
C C9 0.23250(11) 0.54906(14) 0.46021(14) 0.0493(5) Uani d . 1
C C10 0.17997(13) 0.60997(18) 0.50172(17) 0.0651(6) Uani d . 1
H H10 0.1272 0.6139 0.4669 0.078 Uiso calc R 1
C C11 0.20475(15) 0.66542(18) 0.59464(19) 0.0731(6) Uani d . 1
H H11 0.1686 0.7057 0.6229 0.088 Uiso calc R 1
C C12 0.28234(15) 0.66113(18) 0.64502(19) 0.0706(6) Uani d . 1
H H12 0.2998 0.6985 0.7074 0.085 Uiso calc R 1
C C13 0.33349(14) 0.60118(19) 0.60214(18) 0.0725(6) Uani d . 1
H H13 0.3866 0.5973 0.6353 0.087 Uiso calc R 1

loop_
_atom_site_aniso_label
_atom_site_aniso_U_11
_atom_site_aniso_U_22
_atom_site_aniso_U_33
_atom_site_aniso_U_12
_atom_site_aniso_U_13
_atom_site_aniso_U_23
Cl1 0.0783(6) 0.0749(5) 0.0598(4) 0.000 0.0144(4) 0.000
Cl2 0.0690(5) 0.0507(4) 0.0876(6) 0.000 0.0070(4) 0.000
N1 0.0511(10) 0.0721(11) 0.0466(8) -0.0136(8) 0.0043(7) 0.0200(8)
N2 0.0503(10) 0.0708(11) 0.0517(9) 0.0126(8) 0.0103(8) 0.0091(8)
O1W 0.0650(10) 0.0779(10) 0.0922(11) 0.0149(8) 0.0311(8) 0.0180(9)
O2W 0.0951(13) 0.0729(10) 0.0759(10) -0.0016(9) 0.0208(9) -0.0031(8)
C1 0.0394(9) 0.0443(9) 0.0342(8) 0.0002(7) 0.0046(7) 0.0031(7)
C2 0.0374(9) 0.0363(8) 0.0315(7) -0.0012(7) 0.0067(6) -0.0025(6)
C3 0.0365(9) 0.0607(11) 0.0403(9) -0.0058(8) 0.0042(7) 0.0073(8)
C4 0.0424(10) 0.0616(11) 0.0376(9) -0.0012(8) 0.0007(7) 0.0116(8)
C5 0.0468(10) 0.0448(9) 0.0341(8) -0.0040(7) 0.0083(7) 0.0022(7)
C6 0.0399(9) 0.0504(10) 0.0382(8) -0.0063(7) 0.0069(7) 0.0021(7)
C7 0.0467(12) 0.1106(19) 0.0631(13) -0.0178(12) 0.0014(10) 0.0302(12)
C8 0.0660(13) 0.0578(11) 0.0461(10) -0.0037(10) 0.0105(9) 0.0155(9)
C9 0.0485(11) 0.0580(11) 0.0424(9) 0.0033(9) 0.0102(8) 0.0181(8)
C10 0.0473(12) 0.0845(15) 0.0633(13) 0.0123(10) 0.0080(10) 0.0070(11)
C11 0.0727(16) 0.0805(15) 0.0692(14) 0.0180(12) 0.0210(12) -0.0034(12)
C12 0.0761(16) 0.0774(14) 0.0569(12) 0.0060(12) 0.0064(11) -0.0028(11)
C13 0.0597(14) 0.0901(17) 0.0627(13) 0.0086(12) -0.0055(11) 0.0017(12)

loop_
_atom_type_symbol
_atom_type_description
_atom_type_scat_dispersion_real
_atom_type_scat_dispersion_imag
_atom_type_scat_source
C C 0.0033 0.0016 'International Tables Vol C Tables 4.2.6.8 and 6.1.1.4'
H H 0.0000 0.0000 'International Tables Vol C Tables 4.2.6.8 and 6.1.1.4'
N N 0.0061 0.0033 'International Tables Vol C Tables 4.2.6.8 and 6.1.1.4'
O O 0.0106 0.0060 'International Tables Vol C Tables 4.2.6.8 and 6.1.1.4'
Cl Cl 0.1484 0.1585 'International Tables Vol C Tables 4.2.6.8 and 6.1.1.4'

loop_
_geom_angle_atom_site_label_1
_geom_angle_atom_site_label_2
_geom_angle_atom_site_label_3
_geom_angle_site_symmetry_3
_geom_angle
C5 N1 C8 . 121.78(16)
C5 N1 H1A . 119.1
C8 N1 H1A . 119.1
C9 N2 C13 . 123.07(18)
C9 N2 H2 . 118.5
C13 N2 H2 . 118.5
H1E O1W H1F . 100.8
H2E O2W H2F . 98.2
C6 C1 C2 . 124.02(15)
C6 C1 H1 . 118.0
C2 C1 H1 . 118.0
C3 C2 C1 . 115.73(14)
C3 C2 C2 7_565 122.91(18)
C1 C2 C2 7_565 121.36(17)
C4 C3 C2 . 121.77(16)
C4 C3 H3 . 119.1
C2 C3 H3 . 119.1
C3 C4 C5 . 121.57(16)
C3 C4 H4 . 119.2
C5 C4 H4 . 119.2
N1 C5 C4 . 122.76(15)
N1 C5 C6 . 119.31(15)
C4 C5 C6 . 117.91(15)
C1 C6 C5 . 118.94(15)
C1 C6 C7 . 120.01(16)
C5 C6 C7 . 121.05(15)
C6 C7 H7A . 109.5
C6 C7 H7B . 109.5
H7A C7 H7B . 109.5
C6 C7 H7C . 109.5
H7A C7 H7C . 109.5
H7B C7 H7C . 109.5
N1 C8 C9 . 112.39(16)
N1 C8 H8A . 109.1
C9 C8 H8A . 109.1
N1 C8 H8B . 109.1
C9 C8 H8B . 109.1
H8A C8 H8B . 107.9
N2 C9 C10 . 117.46(19)
N2 C9 C8 . 118.47(17)
C10 C9 C8 . 124.05(19)
C9 C10 C11 . 120.6(2)
C9 C10 H10 . 119.7
C11 C10 H10 . 119.7
C12 C11 C10 . 120.0(2)
C12 C11 H11 . 120.0
C10 C11 H11 . 120.0
C13 C12 C11 . 118.5(2)
C13 C12 H12 . 120.7
C11 C12 H12 . 120.7
N2 C13 C12 . 120.4(2)
N2 C13 H13 . 119.8
C12 C13 H13 . 119.8

loop_
_geom_bond_atom_site_label_1
_geom_bond_atom_site_label_2
_geom_bond_site_symmetry_2
_geom_bond_distance
N1 C5 . 1.389(2)
N1 C8 . 1.437(2)
N1 H1A . 0.8600
N2 C9 . 1.333(2)
N2 C13 . 1.346(3)
N2 H2 . 0.8600
O1W H1E . 0.9239
O1W H1F . 0.8158
O2W H2E . 0.8986
O2W H2F . 0.8651
C1 C6 . 1.380(2)
C1 C2 . 1.394(2)
C1 H1 . 0.9300
C2 C3 . 1.394(2)
C2 C2 7_565 1.490(3)
C3 C4 . 1.381(2)
C3 H3 . 0.9300
C4 C5 . 1.390(2)
C4 H4 . 0.9300
C5 C6 . 1.409(2)
C6 C7 . 1.504(3)
C7 H7A . 0.9600
C7 H7B . 0.9600
C7 H7C . 0.9600
C8 C9 . 1.509(3)
C8 H8A . 0.9700
C8 H8B . 0.9700
C9 C10 . 1.373(3)
C10 C11 . 1.380(3)
C10 H10 . 0.9300
C11 C12 . 1.364(3)
C11 H11 . 0.9300
C12 C13 . 1.357(3)
C12 H12 . 0.9300
C13 H13 . 0.9300

loop_
_geom_hbond_atom_site_label_D
_geom_hbond_atom_site_label_H
_geom_hbond_atom_site_label_A
_geom_hbond_site_symmetry_A
_geom_hbond_distance_DH
_geom_hbond_distance_HA
_geom_hbond_distance_DA
_geom_hbond_angle_DHA
_geom_hbond_publ_flag
N1 H1A Cl2 . 0.86 2.71 3.4196(18) 140 y
N2 H2 O1W . 0.86 1.86 2.714(2) 177 y
O1W H1E Cl1 . 0.92 2.24 3.1355(17) 164 y
O1W H1F O2W . 0.82 2.13 2.929(2) 166 y
O2W H2E Cl1 5_666 0.90 2.29 3.1732(18) 167 y
O2W H2F Cl2 7_556 0.86 2.38 3.2217(18) 166 y

loop_
_geom_torsion_atom_site_label_1
_geom_torsion_atom_site_label_2
_geom_torsion_atom_site_label_3
_geom_torsion_atom_site_label_4
_geom_torsion_site_symmetry_1
_geom_torsion_site_symmetry_4
_geom_torsion
C6 C1 C2 C3 . . -1.9(2)
C6 C1 C2 C2 . 7_565 177.64(18)
C1 C2 C3 C4 . . 1.6(2)
C2 C2 C3 C4 7_565 . -177.90(18)
C2 C3 C4 C5 . . 0.3(3)
C8 N1 C5 C4 . . -5.2(3)
C8 N1 C5 C6 . . 175.90(17)
C3 C4 C5 N1 . . 178.97(17)
C3 C4 C5 C6 . . -2.1(3)
C2 C1 C6 C5 . . 0.2(3)
C2 C1 C6 C7 . . -179.61(18)
N1 C5 C6 C1 . . -179.20(16)
C4 C5 C6 C1 . . 1.9(2)
N1 C5 C6 C7 . . 0.6(3)
C4 C5 C6 C7 . . -178.36(19)
C5 N1 C8 C9 . . 82.5(2)
C13 N2 C9 C10 . . 0.6(3)
C13 N2 C9 C8 . . -177.89(18)
N1 C8 C9 N2 . . -140.48(17)
N1 C8 C9 C10 . . 41.2(2)
N2 C9 C10 C11 . . -1.1(3)
C8 C9 C10 C11 . . 177.28(19)
C9 C10 C11 C12 . . 1.0(4)
C10 C11 C12 C13 . . -0.4(4)
C9 N2 C13 C12 . . 0.0(3)
C11 C12 C13 N2 . . -0.1(4)
